data_4114910
loop_
_publ_author_name
'Xiqu Wang'
'Lumei Liu'
'Allan J. Jacobson'

_publ_contact_author_address
;
Department of Chemistry    
University of Houston,
Houston, TX 77204-5003
;
_publ_contact_author_email ' ajjcob@uh.edu '
_publ_contact_author_fax ' 713 743 2787 '
_publ_contact_author_name
;
Prof. Allan J. Jacobson
;
_publ_contact_author_phone ' 713 743 2785 '
_publ_section_title
;
 Open-Framework and Microporous Vanadium Silicates
;
_journal_name_full 'Journal of the American Chemical Society'
_journal_page_first 7812
_journal_page_last 7820
_journal_paper_doi 10.1021/ja020354l
_journal_volume 124
_journal_year 2002
_chemical_formula_sum 'H3.2 K2 O18.6 Si6 V2'
_chemical_formula_weight 649.45
_chemical_name_systematic
;
 ?
;
_space_group_IT_number 29
_symmetry_cell_setting orthorhombic
_symmetry_space_group_name_Hall 'P 2c -2b'
_symmetry_space_group_name_H-M 'P b c 21'
_atom_sites_solution_hydrogens IGNORE
_atom_sites_solution_primary direct
_atom_sites_solution_secondary difmap
_audit_creation_method SHELXL-97
_cell_angle_alpha 90.00
_cell_angle_beta 90.00
_cell_angle_gamma 90.00
_cell_formula_units_Z 4
_cell_length_a 15.4936(17)
_cell_length_b 8.2673(9)
_cell_length_c 13.1465(15)
_cell_measurement_temperature 293(2)
_cell_volume 1683.9(3)
_computing_cell_refinement SAINT
_computing_data_collection SMART
_computing_data_reduction SAINT
_computing_structure_refinement 'SHELXL-97 (Sheldrick, 1997)'
_computing_structure_solution SHELXTL
_diffrn_ambient_temperature 293(2)
_diffrn_measured_fraction_theta_full 0.942
_diffrn_measured_fraction_theta_max 0.942
_diffrn_measurement_device_type 'SIEMENS SMART/CCD'
_diffrn_measurement_method 'NARROW FRAME, 0.3w'
_diffrn_radiation_monochromator graphite
_diffrn_radiation_source 'fine-focus sealed tube'
_diffrn_radiation_type MoK\a
_diffrn_radiation_wavelength 0.71073
_diffrn_reflns_av_R_equivalents 0.0912
_diffrn_reflns_av_sigmaI/netI 0.1443
_diffrn_reflns_limit_h_max 20
_diffrn_reflns_limit_h_min -19
_diffrn_reflns_limit_k_max 11
_diffrn_reflns_limit_k_min -10
_diffrn_reflns_limit_l_max 9
_diffrn_reflns_limit_l_min -17
_diffrn_reflns_number 9952
_diffrn_reflns_theta_full 28.36
_diffrn_reflns_theta_max 28.36
_diffrn_reflns_theta_min 2.63
_exptl_absorpt_coefficient_mu 2.130
_exptl_absorpt_correction_T_max 1.0000
_exptl_absorpt_correction_T_min 0.8290
_exptl_absorpt_correction_type 'multi-scan (SADABS)'
_exptl_crystal_colour 'SKY BLUE'
_exptl_crystal_density_diffrn 2.562
_exptl_crystal_description POLYHEDRA
_exptl_crystal_F_000 1280
_exptl_crystal_size_max 0.06
_exptl_crystal_size_mid 0.06
_exptl_crystal_size_min 0.04
_refine_diff_density_max 0.741
_refine_diff_density_min -0.513
_refine_diff_density_rms 0.146
_refine_ls_abs_structure_details 'Flack H D (1983), Acta Cryst. A39, 876-881'
_refine_ls_abs_structure_Flack 0.58(6)
_refine_ls_extinction_coef 0.00042(15)
_refine_ls_extinction_expression Fc^*^=kFc[1+0.001xFc^2^\l^3^/sin(2\q)]^-1/4^
_refine_ls_extinction_method SHELXL
_refine_ls_goodness_of_fit_ref 0.846
_refine_ls_hydrogen_treatment NA
_refine_ls_matrix_type full
_refine_ls_number_parameters 170
_refine_ls_number_reflns 3006
_refine_ls_number_restraints 2
_refine_ls_restrained_S_all 0.858
_refine_ls_R_factor_all 0.1101
_refine_ls_R_factor_gt 0.0458
_refine_ls_shift/su_max 0.000
_refine_ls_shift/su_mean 0.000
_refine_ls_structure_factor_coef Fsqd
_refine_ls_weighting_details 'calc w=1/[\s^2^(Fo^2^)+(0.0329P)^2^+0.0000P] where P=(Fo^2^+2Fc^2^)/3'
_refine_ls_weighting_scheme calc
_refine_ls_wR_factor_gt 0.0768
_refine_ls_wR_factor_ref 0.0898
_reflns_number_gt 1700
_reflns_number_total 3006
_reflns_threshold_expression >2sigma(I)
_cod_data_source_file ja020354l_01.cif
_cod_data_source_block VSH-3K
_cod_original_formula_sum 'H3.20 K2 O18.60 Si6 V2'
_cod_database_code 4114910

loop_
_symmetry_equiv_pos_as_xyz
'x, y, z'
'-x, -y, z+1/2'
'-x, y+1/2, z'
'x, -y+1/2, z+1/2'

loop_
_atom_site_label
_atom_site_type_symbol
_atom_site_fract_x
_atom_site_fract_y
_atom_site_fract_z
_atom_site_U_iso_or_equiv
_atom_site_adp_type
_atom_site_occupancy
_atom_site_symmetry_multiplicity
_atom_site_calc_flag
_atom_site_refinement_flags
K1 K 0.56666(14) 0.0551(3) 0.91273(18) 0.0360(7) Uani 1 1 d .
K2 K 0.06566(15) -0.0790(4) 1.45512(18) 0.0384(8) Uani 1 1 d .
V1 V 0.34864(9) 0.03719(18) 0.89798(12) 0.0116(4) Uani 1 1 d .
V2 V 0.14855(9) 0.03859(19) 0.91508(13) 0.0120(4) Uani 1 1 d .
Si1 Si 0.09584(18) 0.0214(4) 1.1538(2) 0.0118(6) Uani 1 1 d .
Si2 Si 0.23628(15) -0.0259(3) 0.68578(18) 0.0093(6) Uani 1 1 d .
Si3 Si 0.40700(16) -0.1835(3) 0.70439(19) 0.0109(6) Uani 1 1 d .
Si4 Si 0.26234(15) 0.1835(3) 1.10785(19) 0.0097(5) Uani 1 1 d .
Si5 Si 0.43032(16) 0.0176(3) 1.1216(2) 0.0114(6) Uani 1 1 d .
Si6 Si 0.06881(16) -0.1842(3) 0.73331(18) 0.0100(6) Uani 1 1 d .
O1 O 0.0756(4) -0.1174(8) 0.8448(4) 0.0130(14) Uiso 1 1 d .
O2 O 0.3573(4) 0.1519(7) 1.1519(4) 0.0110(13) Uiso 1 1 d .
O3 O 0.4256(4) -0.1235(8) 1.2077(4) 0.0157(15) Uiso 1 1 d .
O4 O 0.4118(4) -0.1173(9) 0.8167(4) 0.0165(15) Uiso 1 1 d .
O5 O 0.3948(4) 0.2051(8) 0.8753(4) 0.0210(16) Uiso 1 1 d .
O6 O 0.2545(4) 0.1120(6) 0.9938(4) 0.0100(12) Uiso 1 1 d .
O7 O 0.3114(4) -0.1543(8) 0.6540(4) 0.0119(14) Uiso 1 1 d .
O8 O 0.0845(3) -0.1204(8) 1.2365(4) 0.0118(14) Uiso 1 1 d .
O9 O 0.1032(4) 0.2090(7) 0.8967(5) 0.0182(14) Uiso 1 1 d .
O10 O 0.0213(4) 0.1541(8) 1.1749(4) 0.0147(16) Uiso 1 1 d .
O11 O 0.1443(4) -0.1073(7) 0.6582(4) 0.0131(14) Uiso 1 1 d .
O12 O 0.1907(4) 0.1007(8) 1.1803(4) 0.0110(14) Uiso 1 1 d .
O13 O 0.0930(3) -0.0366(8) 1.0388(4) 0.0129(14) Uiso 1 1 d .
O14 O 0.2468(4) 0.1222(6) 0.6075(5) 0.0134(13) Uiso 1 1 d .
O15 O 0.5243(4) 0.1024(8) 1.1272(4) 0.0123(14) Uiso 1 1 d .
O16 O 0.2426(4) 0.0238(7) 0.8036(4) 0.0103(12) Uiso 1 1 d .
O17 O 0.4141(3) -0.0533(8) 1.0103(4) 0.0120(14) Uiso 1 1 d .
O18W O 0.2482(5) -0.2075(7) 0.9539(5) 0.0155(12) Uiso 0.832(9) 1 d P
O19W O 0.2459(4) -0.5160(7) 0.8822(5) 0.0155(12) Uiso 0.861(9) 1 d P

loop_
_atom_site_aniso_label
_atom_site_aniso_U_11
_atom_site_aniso_U_22
_atom_site_aniso_U_33
_atom_site_aniso_U_23
_atom_site_aniso_U_13
_atom_site_aniso_U_12
K1 0.0215(12) 0.0629(18) 0.0236(13) 0.0125(13) 0.0049(11) -0.0003(11)
K2 0.0170(12) 0.074(2) 0.0240(13) -0.0135(13) 0.0003(10) 0.0052(12)
V1 0.0122(8) 0.0124(9) 0.0102(9) -0.0028(8) -0.0004(6) -0.0001(7)
V2 0.0114(8) 0.0122(8) 0.0124(8) -0.0037(8) -0.0002(6) -0.0012(7)
Si1 0.0132(13) 0.0111(16) 0.0110(12) -0.0002(11) -0.0001(9) 0.0000(11)
Si2 0.0084(14) 0.0101(12) 0.0093(13) -0.0001(11) 0.0005(9) -0.0003(13)
Si3 0.0112(13) 0.0115(16) 0.0102(13) -0.0008(11) 0.0016(10) 0.0025(11)
Si4 0.0101(13) 0.0100(11) 0.0090(13) -0.0003(11) -0.0012(11) 0.0001(12)
Si5 0.0094(13) 0.0103(16) 0.0146(14) -0.0021(11) -0.0002(10) -0.0014(12)
Si6 0.0094(13) 0.0100(15) 0.0107(14) -0.0012(10) -0.0007(10) 0.0008(11)

loop_
_atom_type_symbol
_atom_type_description
_atom_type_scat_dispersion_real
_atom_type_scat_dispersion_imag
_atom_type_scat_source
O O 0.0106 0.0060 'International Tables Vol C Tables 4.2.6.8 and 6.1.1.4'
Si Si 0.0817 0.0704 'International Tables Vol C Tables 4.2.6.8 and 6.1.1.4'
V V 0.3005 0.5294 'International Tables Vol C Tables 4.2.6.8 and 6.1.1.4'
K K 0.2009 0.2494 'International Tables Vol C Tables 4.2.6.8 and 6.1.1.4'
H H 0.0000 0.0000 'International Tables Vol C Tables 4.2.6.8 and 6.1.1.4'

loop_
_geom_angle_atom_site_label_1
_geom_angle_atom_site_label_2
_geom_angle_atom_site_label_3
_geom_angle
_geom_angle_site_symmetry_1
_geom_angle_site_symmetry_3
O3 K1 O17 122.94(19) 2_654 .
O3 K1 O15 157.8(2) 2_654 .
O17 K1 O15 54.41(17) . .
O3 K1 O5 77.98(18) 2_654 .
O17 K1 O5 57.38(17) . .
O15 K1 O5 84.43(17) . .
O3 K1 O19W 82.35(19) 2_654 3_655
O17 K1 O19W 143.9(2) . 3_655
O15 K1 O19W 111.97(18) . 3_655
O5 K1 O19W 158.13(18) . 3_655
O3 K1 O5 91.64(19) 2_654 3_645
O17 K1 O5 86.29(19) . 3_645
O15 K1 O5 109.44(18) . 3_645
O5 K1 O5 123.58(18) . 3_645
O19W K1 O5 66.08(16) 3_655 3_645
O3 K1 O4 53.12(19) 2_654 3_655
O17 K1 O4 124.55(19) . 3_655
O15 K1 O4 108.03(19) . 3_655
O5 K1 O4 69.79(18) . 3_655
O19W K1 O4 90.76(16) 3_655 3_655
O5 K1 O4 141.18(18) 3_645 3_655
O3 K1 O4 74.13(18) 2_654 .
O17 K1 O4 52.15(16) . .
O15 K1 O4 106.50(18) . .
O5 K1 O4 54.91(18) . .
O19W K1 O4 127.89(18) 3_655 .
O5 K1 O4 68.83(18) 3_645 .
O4 K1 O4 109.44(19) 3_655 .
O3 K1 V1 89.79(14) 2_654 .
O17 K1 V1 34.96(12) . .
O15 K1 V1 80.61(13) . .
O5 K1 V1 27.99(13) . .
O19W K1 V1 162.27(14) 3_655 .
O5 K1 V1 98.46(14) 3_645 .
O4 K1 V1 97.22(14) 3_655 .
O4 K1 V1 34.39(12) . .
O3 K1 Si5 144.75(15) 2_654 .
O17 K1 Si5 26.89(12) . .
O15 K1 Si5 27.56(12) . .
O5 K1 Si5 67.96(13) . .
O19W K1 Si5 132.71(15) 3_655 .
O5 K1 Si5 99.49(14) 3_645 .
O4 K1 Si5 118.62(15) 3_655 .
O4 K1 Si5 78.95(13) . .
V1 K1 Si5 55.64(6) . .
O3 K1 Si3 26.66(14) 2_654 3_655
O17 K1 Si3 130.11(14) . 3_655
O15 K1 Si3 134.14(16) . 3_655
O5 K1 Si3 73.67(13) . 3_655
O19W K1 Si3 84.46(13) 3_655 3_655
O5 K1 Si3 116.29(14) 3_645 3_655
O4 K1 Si3 26.57(12) 3_655 3_655
O4 K1 Si3 93.20(14) . 3_655
V1 K1 Si3 95.63(7) . 3_655
Si5 K1 Si3 137.81(9) . 3_655
O3 K1 Si5 20.84(14) 2_654 2_654
O17 K1 Si5 114.09(14) . 2_654
O15 K1 Si5 167.66(14) . 2_654
O5 K1 Si5 84.95(13) . 2_654
O19W K1 Si5 79.94(14) 3_655 2_654
O5 K1 Si5 71.66(13) 3_645 2_654
O4 K1 Si5 73.96(13) 3_655 2_654
O4 K1 Si5 61.97(13) . 2_654
V1 K1 Si5 87.06(7) . 2_654
Si5 K1 Si5 140.65(8) . 2_654
Si3 K1 Si5 47.45(6) 3_655 2_654
O13 K2 O1 121.82(19) 2 4_545
O13 K2 O8 120.38(17) 2 .
O1 K2 O8 53.08(17) 4_545 .
O13 K2 O9 57.01(18) 2 2
O1 K2 O9 66.40(18) 4_545 2
O8 K2 O9 77.73(18) . 2
O13 K2 O11 91.94(17) 2 1_556
O1 K2 O11 111.25(19) 4_545 1_556
O8 K2 O11 147.68(19) . 1_556
O9 K2 O11 125.31(19) 2 1_556
O13 K2 O19W 145.2(2) 2 4_545
O1 K2 O19W 90.97(16) 4_545 4_545
O8 K2 O19W 68.21(17) . 4_545
O9 K2 O19W 145.90(19) 2 4_545
O11 K2 O19W 85.78(18) 1_556 4_545
O13 K2 O1 52.76(16) 2 2
O1 K2 O1 104.94(18) 4_545 2
O8 K2 O1 70.66(16) . 2
O9 K2 O1 55.73(17) 2 2
O11 K2 O1 139.57(18) 1_556 2
O19W K2 O1 111.44(18) 4_545 2
O13 K2 O9 85.92(18) 2 4
O1 K2 O9 134.07(18) 4_545 4
O8 K2 O9 81.82(18) . 4
O9 K2 O9 116.66(18) 2 4
O11 K2 O9 102.58(18) 1_556 4
O19W K2 O9 60.93(16) 4_545 4
O1 K2 O9 60.94(16) 2 4
O13 K2 O10 50.56(17) 2 2
O1 K2 O10 107.54(19) 4_545 2
O8 K2 O10 153.89(19) . 2
O9 K2 O10 78.03(17) 2 2
O11 K2 O10 49.45(16) 1_556 2
O19W K2 O10 135.03(18) 4_545 2
O1 K2 O10 102.96(17) 2 2
O9 K2 O10 118.05(19) 4 2
O13 K2 O18W 155.34(19) 2 4_545
O1 K2 O18W 59.65(16) 4_545 4_545
O8 K2 O18W 81.25(17) . 4_545
O9 K2 O18W 124.19(19) 2 4_545
O11 K2 O18W 67.11(17) 1_556 4_545
O19W K2 O18W 50.14(16) 4_545 4_545
O1 K2 O18W 151.37(18) 2 4_545
O9 K2 O18W 110.50(17) 4 4_545
O10 K2 O18W 104.78(17) 2 4_545
O13 K2 V2 35.05(12) 2 2
O1 K2 V2 93.44(13) 4_545 2
O8 K2 V2 87.49(12) . 2
O9 K2 V2 28.13(12) 2 2
O11 K2 V2 123.78(14) 1_556 2
O19W K2 V2 145.49(15) 4_545 2
O1 K2 V2 34.70(12) 2 2
O9 K2 V2 92.65(13) 4 2
O10 K2 V2 75.51(13) 2 2
O18W K2 V2 152.31(15) 4_545 2
O13 K2 O13 107.25(18) 2 4_545
O1 K2 O13 49.07(15) 4_545 4_545
O8 K2 O13 101.40(18) . 4_545
O9 K2 O13 81.54(17) 2 4_545
O11 K2 O13 65.14(16) 1_556 4_545
O19W K2 O13 103.21(15) 4_545 4_545
O1 K2 O13 137.24(17) 2 4_545
O9 K2 O13 161.69(16) 4 4_545
O10 K2 O13 65.43(16) 2 4_545
O18W K2 O13 53.06(15) 4_545 4_545
V2 K2 O13 105.45(12) 2 4_545
O5 V1 O4 104.2(3) . .
O5 V1 O17 104.1(3) . .
O4 V1 O17 84.3(3) . .
O5 V1 O6 100.0(3) . .
O4 V1 O6 155.7(3) . .
O17 V1 O6 91.2(2) . .
O5 V1 O16 107.0(3) . .
O4 V1 O16 92.0(2) . .
O17 V1 O16 148.6(3) . .
O6 V1 O16 79.4(2) . .
O5 V1 V2 117.3(2) . .
O4 V1 V2 123.2(2) . .
O17 V1 V2 117.86(17) . .
O6 V1 V2 40.08(17) . .
O16 V1 V2 41.32(16) . .
O5 V1 K1 61.6(2) . .
O4 V1 K1 63.57(19) . .
O17 V1 K1 56.79(17) . .
O6 V1 K1 132.07(18) . .
O16 V1 K1 146.26(17) . .
V2 V1 K1 172.09(7) . .
O9 V2 O13 102.4(3) . .
O9 V2 O1 104.9(3) . .
O13 V2 O1 85.9(2) . .
O9 V2 O6 99.8(3) . .
O13 V2 O6 91.6(2) . .
O1 V2 O6 155.2(3) . .
O9 V2 O16 104.8(3) . .
O13 V2 O16 152.3(3) . .
O1 V2 O16 91.9(2) . .
O6 V2 O16 79.0(2) . .
O9 V2 V1 115.6(2) . .
O13 V2 V1 120.08(18) . .
O1 V2 V1 122.80(18) . .
O6 V2 V1 39.88(17) . .
O16 V2 V1 41.13(16) . .
O9 V2 K2 60.1(2) . 2_554
O13 V2 K2 57.71(17) . 2_554
O1 V2 K2 64.50(18) . 2_554
O6 V2 K2 133.21(18) . 2_554
O16 V2 K2 143.88(18) . 2_554
V1 V2 K2 172.69(8) . 2_554
O9 V2 K2 135.2(2) . 4_544
O13 V2 K2 56.6(2) . 4_544
O1 V2 K2 41.89(18) . 4_544
O6 V2 K2 118.07(17) . 4_544
O16 V2 K2 105.08(17) . 4_544
V1 V2 K2 108.82(7) . 4_544
K2 V2 K2 76.15(5) 2_554 4_544
O13 Si1 O8 114.9(4) . .
O13 Si1 O10 110.4(3) . .
O8 Si1 O10 107.5(3) . .
O13 Si1 O12 110.2(3) . .
O8 Si1 O12 104.2(3) . .
O10 Si1 O12 109.4(3) . .
O13 Si1 K2 48.6(2) . 2_554
O8 Si1 K2 120.3(2) . 2_554
O10 Si1 K2 62.9(2) . 2_554
O12 Si1 K2 135.4(2) . 2_554
O16 Si2 O14 114.6(3) . .
O16 Si2 O11 112.1(3) . .
O14 Si2 O11 105.2(3) . .
O16 Si2 O7 111.8(3) . .
O14 Si2 O7 105.0(3) . .
O11 Si2 O7 107.5(3) . .
O4 Si3 O15 114.4(3) . 2_654
O4 Si3 O3 107.9(4) . 4_544
O15 Si3 O3 108.0(3) 2_654 4_544
O4 Si3 O7 111.7(3) . .
O15 Si3 O7 106.3(3) 2_654 .
O3 Si3 O7 108.4(4) 4_544 .
O4 Si3 K1 58.5(3) . 3_645
O15 Si3 K1 131.9(2) 2_654 3_645
O3 Si3 K1 49.7(2) 4_544 3_645
O7 Si3 K1 120.7(2) . 3_645
O2 Si4 O12 110.4(3) . .
O2 Si4 O6 110.2(3) . .
O12 Si4 O6 109.9(3) . .
O2 Si4 O14 107.4(3) . 4
O12 Si4 O14 108.6(3) . 4
O6 Si4 O14 110.4(3) . 4
O17 Si5 O15 110.0(3) . .
O17 Si5 O3 111.6(3) . .
O15 Si5 O3 108.6(3) . .
O17 Si5 O2 111.4(3) . .
O15 Si5 O2 108.5(3) . .
O3 Si5 O2 106.6(3) . .
O17 Si5 K1 53.5(2) . .
O15 Si5 K1 56.7(2) . .
O3 Si5 K1 129.8(3) . .
O2 Si5 K1 123.5(2) . .
O17 Si5 K1 148.3(3) . 2_655
O15 Si5 K1 90.7(2) . 2_655
O3 Si5 K1 37.1(2) . 2_655
O2 Si5 K1 82.7(2) . 2_655
K1 Si5 K1 141.84(8) . 2_655
O1 Si6 O10 116.6(3) . 2_554
O1 Si6 O8 108.3(3) . 4_544
O10 Si6 O8 107.1(3) 2_554 4_544
O1 Si6 O11 111.9(3) . .
O10 Si6 O11 105.6(3) 2_554 .
O8 Si6 O11 106.8(3) 4_544 .
O1 Si6 K2 54.7(2) . 4_544
O10 Si6 K2 118.0(2) 2_554 4_544
O8 Si6 K2 55.2(2) 4_544 4_544
O11 Si6 K2 135.9(2) . 4_544
O1 Si6 K2 145.9(3) . 1_554
O10 Si6 K2 59.3(2) 2_554 1_554
O8 Si6 K2 104.8(2) 4_544 1_554
O11 Si6 K2 48.8(2) . 1_554
K2 Si6 K2 159.45(9) 4_544 1_554
Si6 O1 V2 135.6(4) . .
Si6 O1 K2 99.1(3) . 4_544
V2 O1 K2 111.5(2) . 4_544
Si6 O1 K2 125.2(3) . 2_554
V2 O1 K2 80.8(2) . 2_554
K2 O1 K2 100.50(18) 4_544 2_554
Si4 O2 Si5 131.1(4) . .
Si3 O3 Si5 134.0(4) 4_545 .
Si3 O3 K1 103.7(3) 4_545 2_655
Si5 O3 K1 122.1(3) . 2_655
Si3 O4 V1 136.3(4) . .
Si3 O4 K1 94.9(3) . 3_645
V1 O4 K1 114.8(3) . 3_645
Si3 O4 K1 125.8(3) . .
V1 O4 K1 82.0(2) . .
K1 O4 K1 99.17(18) 3_645 .
V1 O5 K1 90.4(3) . .
V1 O5 K1 154.5(3) . 3_655
K1 O5 K1 101.35(18) . 3_655
Si4 O6 V1 129.4(4) . .
Si4 O6 V2 130.0(4) . .
V1 O6 V2 100.0(2) . .
Si2 O7 Si3 129.6(4) . .
Si1 O8 Si6 136.0(4) . 4_545
Si1 O8 K2 126.4(3) . .
Si6 O8 K2 97.3(3) 4_545 .
V2 O9 K2 91.7(3) . 2_554
V2 O9 K2 152.5(3) . 4_554
K2 O9 K2 97.20(17) 2_554 4_554
Si6 O10 Si1 143.6(5) 2 .
Si6 O10 K2 95.4(3) 2 2_554
Si1 O10 K2 90.8(3) . 2_554
Si2 O11 Si6 130.4(4) . .
Si2 O11 K2 122.3(3) . 1_554
Si6 O11 K2 106.1(3) . 1_554
Si4 O12 Si1 131.1(4) . .
Si1 O13 V2 133.6(4) . .
Si1 O13 K2 106.8(3) . 2_554
V2 O13 K2 87.2(2) . 2_554
Si1 O13 K2 126.6(3) . 4_544
V2 O13 K2 94.8(2) . 4_544
K2 O13 K2 94.66(17) 2_554 4_544
Si2 O14 Si4 140.0(4) . 4_554
Si5 O15 Si3 143.2(4) . 2_655
Si5 O15 K1 95.8(3) . .
Si3 O15 K1 120.9(3) 2_655 .
Si2 O16 V1 130.0(3) . .
Si2 O16 V2 131.0(3) . .
V1 O16 V2 97.5(2) . .
Si5 O17 V1 129.7(4) . .
Si5 O17 K1 99.6(3) . .
V1 O17 K1 88.2(2) . .
K1 O19W K2 142.7(2) 3_645 4_544

loop_
_geom_bond_atom_site_label_1
_geom_bond_atom_site_label_2
_geom_bond_distance
_geom_bond_site_symmetry_2
K1 O3 2.756(6) 2_654
K1 O17 2.835(6) .
K1 O15 2.921(6) .
K1 O5 2.978(6) .
K1 O19W 2.990(7) 3_655
K1 O5 2.996(7) 3_645
K1 O4 3.007(7) 3_655
K1 O4 3.062(7) .
K1 V1 3.387(3) .
K1 Si5 3.478(3) .
K1 Si3 3.513(4) 3_655
K1 Si5 3.875(4) 2_654
K2 O13 2.858(6) 2
K2 O1 2.903(7) 4_545
K2 O8 2.908(6) .
K2 O9 2.930(6) 2
K2 O11 2.945(6) 1_556
K2 O19W 3.055(7) 4_545
K2 O1 3.088(6) 2
K2 O9 3.207(7) 4
K2 O10 3.248(6) 2
K2 O18W 3.334(8) 4_545
K2 V2 3.377(3) 2
K2 O13 3.389(7) 4_545
V1 O5 1.590(7) .
V1 O4 1.932(7) .
V1 O17 1.942(6) .
V1 O6 2.024(6) .
V1 O16 2.062(6) .
V1 V2 3.1084(18) .
V2 O9 1.593(6) .
V2 O13 1.942(6) .
V2 O1 1.948(6) .
V2 O6 2.033(6) .
V2 O16 2.070(6) .
V2 K2 3.377(3) 2_554
V2 K2 4.045(3) 4_544
Si1 O13 1.587(6) .
Si1 O8 1.609(6) .
Si1 O10 1.617(7) .
Si1 O12 1.647(6) .
Si1 K2 3.648(4) 2_554
Si2 O16 1.605(6) .
Si2 O14 1.608(6) .
Si2 O11 1.616(6) .
Si2 O7 1.630(6) .
Si3 O4 1.577(6) .
Si3 O15 1.617(6) 2_654
Si3 O3 1.622(7) 4_544
Si3 O7 1.641(6) .
Si3 K1 3.513(4) 3_645
Si4 O2 1.603(7) .
Si4 O12 1.614(6) .
Si4 O6 1.617(6) .
Si4 O14 1.625(6) 4
Si5 O17 1.596(6) .
Si5 O15 1.617(6) .
Si5 O3 1.627(7) .
Si5 O2 1.634(6) .
Si5 K1 3.875(4) 2_655
Si6 O1 1.570(6) .
Si6 O10 1.613(7) 2_554
Si6 O8 1.634(7) 4_544
Si6 O11 1.658(6) .
Si6 K2 3.512(3) 4_544
Si6 K2 3.759(3) 1_554
O1 K2 2.903(7) 4_544
O1 K2 3.088(6) 2_554
O3 Si3 1.622(7) 4_545
O3 K1 2.756(6) 2_655
O4 K1 3.007(7) 3_645
O5 K1 2.996(7) 3_655
O8 Si6 1.634(7) 4_545
O9 K2 2.930(6) 2_554
O9 K2 3.207(7) 4_554
O10 Si6 1.613(7) 2
O10 K2 3.248(6) 2_554
O11 K2 2.945(6) 1_554
O13 K2 2.858(6) 2_554
O13 K2 3.389(7) 4_544
O14 Si4 1.625(6) 4_554
O15 Si3 1.617(6) 2_655
O18W K2 3.334(8) 4_544
O19W K1 2.990(7) 3_645
O19W K2 3.055(7) 4_544
